data_7719217
loop_
_publ_author_name
'Yu, Hongli'
'Hao, Ruibin'
'Zhao, Dong'
'Chi, Lingyu'
'Zhao, Xianlong'
'Cui, Yibo'
'Liu, Kunjie'
'Zhao, Jing'
'Liu, Quanlin'

_publ_section_title
;
 Chiral organic hybrids for nonlinear optical applications and
 solvent-induced reversible red-yellow color change.
;
_journal_issue 30
_journal_name_full 'Dalton transactions (Cambridge, England : 2003)'
_journal_page_first 11638
_journal_page_last 11643
_journal_paper_doi 10.1039/d5dt00391a
_journal_volume 54
_journal_year 2025
_chemical_absolute_configuration rm
_chemical_formula_moiety '0.5(I12 Pb4), C12 H20 N2, 2(H2 O)'
_chemical_formula_sum 'C12 H24 I6 N2 O2 Pb2'
_chemical_formula_weight 1404.11
_space_group_crystal_system monoclinic
_space_group_IT_number 4
_space_group_name_Hall 'P 2yb'
_space_group_name_H-M_alt 'P 1 21 1'
_atom_sites_solution_hydrogens mixed
_audit_creation_date 2025-04-21
_audit_creation_method
;
Olex2 1.2
(compiled 2018.05.29 svn.r3508 for OlexSys, GUI svn.r5506)
;
_audit_update_record
;
2025-04-21 deposited with the CCDC.	2025-07-03 downloaded from the CCDC.
;
_cell_angle_alpha 90
_cell_angle_beta 102.828(3)
_cell_angle_gamma 90
_cell_formula_units_Z 4
_cell_length_a 7.9964(2)
_cell_length_b 20.7634(6)
_cell_length_c 17.0445(5)
_cell_measurement_reflns_used 11339
_cell_measurement_temperature 100.00(10)
_cell_measurement_theta_max 30.6250
_cell_measurement_theta_min 2.3160
_cell_volume 2759.31(14)
_computing_cell_refinement 'CrysAlisPro 1.171.43.140a (Rigaku OD, 2024)'
_computing_data_collection 'CrysAlisPro 1.171.43.140a (Rigaku OD, 2024)'
_computing_data_reduction 'CrysAlisPro 1.171.43.140a (Rigaku OD, 2024)'
_computing_molecular_graphics 'Olex2 (Dolomanov et al., 2009)'
_computing_publication_material 'Olex2 (Dolomanov et al., 2009)'
_computing_structure_refinement 'ShelXL (Sheldrick, 2015)'
_computing_structure_solution 'ShelXT (Sheldrick, 2015)'
_diffrn_ambient_temperature 100.15
_diffrn_detector_area_resol_mean 10.0000
_diffrn_detector_type HyPix
_diffrn_measured_fraction_theta_full 0.999
_diffrn_measured_fraction_theta_max 0.999
_diffrn_measurement_details
;
List of Runs (angles in degrees, time in seconds):

  # Type    Start    End  Width  t~exp~   \w     \q     \k     \f   Frames
#--------------------------------------------------------------------------
  1  \w     -6.00  66.00   0.50    0.77    --    3.13  57.00 -60.00  144
  2  \w      4.00  73.00   0.50    0.77    --    3.13  38.00-150.00  138
  3  \w    -14.00  34.00   0.50    0.77    --    3.13 -99.00 120.00   96
;
_diffrn_measurement_device 'four-circle diffractometer'
_diffrn_measurement_device_type 'XtaLAB Synergy R, DW system, HyPix'
_diffrn_measurement_method '\w scans'
_diffrn_radiation_type MoK\a
_diffrn_radiation_wavelength 0.71073
_diffrn_reflns_av_R_equivalents 0.0309
_diffrn_reflns_av_unetI/netI 0.0482
_diffrn_reflns_Laue_measured_fraction_full 0.999
_diffrn_reflns_Laue_measured_fraction_max 0.999
_diffrn_reflns_limit_h_max 9
_diffrn_reflns_limit_h_min -9
_diffrn_reflns_limit_k_max 24
_diffrn_reflns_limit_k_min -21
_diffrn_reflns_limit_l_max 20
_diffrn_reflns_limit_l_min -20
_diffrn_reflns_number 15481
_diffrn_reflns_point_group_measured_fraction_full 0.879
_diffrn_reflns_point_group_measured_fraction_max 0.879
_diffrn_reflns_theta_full 24.999
_diffrn_reflns_theta_max 24.999
_diffrn_reflns_theta_min 2.313
_exptl_absorpt_coefficient_mu 18.909
_exptl_absorpt_correction_T_max 1.00000
_exptl_absorpt_correction_T_min 0.31797
_exptl_absorpt_correction_type multi-scan
_exptl_absorpt_process_details
;
CrysAlisPro 1.171.43.140a (Rigaku Oxford Diffraction, 2024)
Empirical absorption correction using spherical harmonics,
implemented in SCALE3 ABSPACK scaling algorithm.
;
_exptl_crystal_colour 'clear orangish orange'
_exptl_crystal_colour_lustre clear
_exptl_crystal_colour_modifier orangish
_exptl_crystal_colour_primary orange
_exptl_crystal_density_diffrn 3.380
_exptl_crystal_description cube
_exptl_crystal_F_000 2432
_exptl_crystal_size_max 0.15
_exptl_crystal_size_mid 0.1
_exptl_crystal_size_min 0.09
_refine_diff_density_max 1.823
_refine_diff_density_min -1.353
_refine_diff_density_rms 0.199
_refine_ls_abs_structure_details
;
 Refined as an inversion twin.
;
_refine_ls_abs_structure_Flack 0.013(7)
_refine_ls_extinction_method none
_refine_ls_goodness_of_fit_ref 0.952
_refine_ls_hydrogen_treatment constr
_refine_ls_matrix_type full
_refine_ls_number_parameters 388
_refine_ls_number_reflns 8557
_refine_ls_number_restraints 2
_refine_ls_restrained_S_all 0.952
_refine_ls_R_factor_all 0.0306
_refine_ls_R_factor_gt 0.0250
_refine_ls_shift/su_max 0.001
_refine_ls_shift/su_mean 0.000
_refine_ls_structure_factor_coef Fsqd
_refine_ls_weighting_details 'w=1/[\s^2^(Fo^2^)] where P=(Fo^2^+2Fc^2^)/3'
_refine_ls_weighting_scheme calc
_refine_ls_wR_factor_gt 0.0467
_refine_ls_wR_factor_ref 0.0481
_reflns_Friedel_coverage 0.707
_reflns_Friedel_fraction_full 0.751
_reflns_Friedel_fraction_max 0.751
_reflns_number_gt 7530
_reflns_number_total 8557
_reflns_threshold_expression 'I > 2\s(I)'
_cod_data_source_file d5dt00391a2.cif
_cod_data_source_block s-pbi3_auto
_cod_database_code 7719217
_shelx_shelxl_version_number 2018/3
_shelx_space_group_comment
;
The symmetry employed for this shelxl refinement is uniquely defined
by the following loop, which should always be used as a source of
symmetry information in preference to the above space-group names.
They are only intended as comments.
;
_shelx_estimated_absorpt_t_max 0.281
_shelx_estimated_absorpt_t_min 0.164
_olex2_refinement_description
;
1. Twinned data refinement
 Scales: 0.987(7)
 0.013(7)
2. Fixed Uiso
 At 1.2 times of:
  All C(H) groups, All C(H,H) groups, All N(H) groups, All N(H,H,H) groups
 At 1.5 times of:
  All O(H,H) groups
3. Restrained distances
 H4B-H3E
 2.2 with sigma of 0.02
4. Uiso/Uaniso restraints and constraints
Uanis(C5) = Uanis(C6) = Uanis(C1) = Uanis(C2) = Uanis(C3) = Uanis(C4)
Uanis(C9) = Uanis(C10) = Uanis(C11) = Uanis(C12)
Uanis(C19) = Uanis(C16)
Uanis(C8) = Uanis(C9) = Uanis(C12)
5.a Free rotating group:
 O4(H4B,H4C), O2(H2B,H2C), O1(H1D,H1E), O3(H3D,H3E)
5.b Ternary CH refined with riding coordinates:
 N4(H4), N2(H2A), C11(H11), C23(H23)
5.c Secondary CH2 refined with riding coordinates:
 C7(H7A,H7B), C12(H12A,H12B), C8(H8A,H8B), C10(H10A,H10B), C9(H9A,H9B),
 C24(H24A,H24B), C21(H21A,H21B), C20(H20A,H20B), C19(H19A,H19B), C22(H22A,H22B)
5.d Aromatic/amide H refined with riding coordinates:
 C15(H15), C2(H2), C6(H6), C1(H1), C3(H3), C4(H4A), C14(H14), C18(H18),
 C13(H13), C17(H17)
5.e Idealised Me refined as rotating group:
 N3(H3A,H3B,H3C), N1(H1A,H1B,H1C)
;
_olex2_submission_special_instructions 'No special instructions were received'
_oxdiff_exptl_absorpt_empirical_details
;
Empirical correction (ABSPACK) includes:
- Absorption correction using spherical harmonics
- Frame scaling
;

loop_
_space_group_symop_operation_xyz
'x, y, z'
'-x, y+1/2, -z'

loop_
_atom_site_label
_atom_site_type_symbol
_atom_site_fract_x
_atom_site_fract_y
_atom_site_fract_z
_atom_site_U_iso_or_equiv
_atom_site_adp_type
_atom_site_occupancy
_atom_site_site_symmetry_order
_atom_site_calc_flag
_atom_site_refinement_flags_posn
_atom_site_refinement_flags_adp
_atom_site_refinement_flags_occupancy
_atom_site_disorder_assembly
_atom_site_disorder_group
Pb4 Pb 0.47904(8) 0.53822(3) 0.89026(5) 0.01329(18) Uani 1 1 d . . . . .
Pb3 Pb 0.95308(8) 0.43280(4) 0.84499(5) 0.01399(18) Uani 1 1 d . . . . .
Pb1 Pb 1.03318(8) 0.59459(4) 0.65357(5) 0.01380(18) Uani 1 1 d . . . . .
Pb2 Pb 0.50947(8) 0.49044(4) 0.60522(5) 0.01361(18) Uani 1 1 d . . . . .
I6 I 0.70819(14) 0.36653(7) 0.69098(9) 0.0146(3) Uani 1 1 d . . . . .
I4 I 0.75260(14) 0.57184(7) 0.76921(9) 0.0149(3) Uani 1 1 d . . . . .
I10 I 0.68487(14) 0.40909(7) 0.94865(9) 0.0187(3) Uani 1 1 d . . . . .
I9 I 0.23616(14) 0.45504(7) 0.72650(9) 0.0136(3) Uani 1 1 d . . . . .
I11 I 0.68073(14) 0.62138(7) 1.02543(9) 0.0181(3) Uani 1 1 d . . . . .
I12 I 0.19450(16) 0.51564(8) 0.98367(9) 0.0231(4) Uani 1 1 d . . . . .
I5 I 1.09550(16) 0.29792(7) 0.88174(9) 0.0204(3) Uani 1 1 d . . . . .
I1 I 1.28378(14) 0.66352(7) 0.80382(9) 0.0149(3) Uani 1 1 d . . . . .
I2 I 0.90274(15) 0.73127(7) 0.61317(9) 0.0195(3) Uani 1 1 d . . . . .
I8 I 0.28589(14) 0.61516(7) 0.54131(8) 0.0174(3) Uani 1 1 d . . . . .
I7 I 0.31941(14) 0.40803(7) 0.46706(9) 0.0182(3) Uani 1 1 d . . . . .
I3 I 0.79265(15) 0.51418(7) 0.51129(9) 0.0205(3) Uani 1 1 d . . . . .
C15 C 0.409(2) 0.9428(9) 0.8332(11) 0.029(4) Uani 1 1 d . . . . .
H15 H 0.488669 0.955852 0.880777 0.035 Uiso 1 1 calc R . . . .
C2 C 0.151(2) 0.5565(10) 0.2002(12) 0.0175(16) Uani 1 1 d . . . . .
H2 H 0.082462 0.527368 0.163488 0.021 Uiso 1 1 calc R . . . .
N4 N 0.6444(15) 0.8049(6) 0.8030(9) 0.021(3) Uani 1 1 d . . . . .
H4 H 0.565545 0.791409 0.751564 0.025 Uiso 1 1 calc R . . . .
C6 C 0.264(2) 0.6616(11) 0.2311(13) 0.0175(16) Uani 1 1 d . . . . .
H6 H 0.272188 0.705497 0.216682 0.021 Uiso 1 1 calc R . . . .
C1 C 0.163(2) 0.6217(10) 0.1785(13) 0.0175(16) Uani 1 1 d . . . . .
H1 H 0.102096 0.637151 0.127768 0.021 Uiso 1 1 calc R . . . .
C5 C 0.3566(19) 0.6408(8) 0.3053(11) 0.0175(16) Uani 1 1 d . . . . .
N2 N 0.6220(14) 0.7079(6) 0.3356(8) 0.015(3) Uani 1 1 d . . . . .
H2A H 0.584631 0.725335 0.279732 0.018 Uiso 1 1 calc R . . . .
C7 C 0.4627(16) 0.6869(8) 0.3638(10) 0.015(4) Uani 1 1 d . . . . .
H7A H 0.497451 0.665969 0.417093 0.018 Uiso 1 1 calc R . . . .
H7B H 0.392861 0.725213 0.369669 0.018 Uiso 1 1 calc R . . . .
C3 C 0.2383(19) 0.5351(9) 0.2753(12) 0.0175(16) Uani 1 1 d . . . . .
H3 H 0.226693 0.491725 0.290845 0.021 Uiso 1 1 calc R . . . .
C4 C 0.3421(19) 0.5769(8) 0.3273(11) 0.0175(16) Uani 1 1 d . . . . .
H4A H 0.403925 0.562031 0.378169 0.021 Uiso 1 1 calc R . . . .
C12 C 0.7116(16) 0.7610(7) 0.3886(10) 0.0178(16) Uani 1 1 d . . . . .
H12A H 0.741651 0.745801 0.445083 0.021 Uiso 1 1 calc R . . . .
H12B H 0.633161 0.798219 0.385922 0.021 Uiso 1 1 calc R . . . .
C8 C 0.7403(16) 0.6522(7) 0.3333(10) 0.0178(16) Uani 1 1 d . . . . .
H8A H 0.679454 0.619100 0.295802 0.021 Uiso 1 1 calc R . . . .
H8B H 0.773202 0.632667 0.387502 0.021 Uiso 1 1 calc R . . . .
C11 C 0.8750(18) 0.7824(7) 0.3630(11) 0.0178(16) Uani 1 1 d . . . . .
H11 H 0.842352 0.802073 0.308164 0.021 Uiso 1 1 calc R . . . .
C10 C 0.995(2) 0.7253(9) 0.3604(13) 0.0178(16) Uani 1 1 d . . . . .
H10A H 1.095370 0.739877 0.339922 0.021 Uiso 1 1 calc R . . . .
H10B H 1.037267 0.708077 0.415360 0.021 Uiso 1 1 calc R . . . .
C9 C 0.9016(17) 0.6730(7) 0.3064(11) 0.0178(16) Uani 1 1 d . . . . .
H9A H 0.978345 0.635425 0.307609 0.021 Uiso 1 1 calc R . . . .
H9B H 0.869839 0.688990 0.250313 0.021 Uiso 1 1 calc R . . . .
C24 C 0.7427(16) 0.7460(6) 0.8352(10) 0.017(3) Uani 1 1 d . . . . .
H24A H 0.783025 0.724087 0.791205 0.021 Uiso 1 1 calc R . . . .
H24B H 0.666396 0.715920 0.855775 0.021 Uiso 1 1 calc R . . . .
C21 C 0.910(2) 0.8710(7) 0.8452(11) 0.027(4) Uani 1 1 d . . . . .
H21A H 0.869861 0.892165 0.889762 0.032 Uiso 1 1 calc R . . . .
H21B H 0.986161 0.901493 0.825207 0.032 Uiso 1 1 calc R . . . .
C20 C 0.7612(18) 0.8556(7) 0.7797(11) 0.026(4) Uani 1 1 d . . . . .
H20A H 0.802962 0.840070 0.732578 0.031 Uiso 1 1 calc R . . . .
H20B H 0.694229 0.895380 0.763580 0.031 Uiso 1 1 calc R . . . .
C23 C 0.8952(18) 0.7623(7) 0.9022(10) 0.018(3) Uani 1 1 d . . . . .
H23 H 0.852416 0.780921 0.948157 0.022 Uiso 1 1 calc R . . . .
C14 C 0.302(2) 0.9874(9) 0.7898(13) 0.030(5) Uani 1 1 d . . . . .
H14 H 0.308447 1.030888 0.807485 0.036 Uiso 1 1 calc R . . . .
C16 C 0.405(2) 0.8794(8) 0.8096(11) 0.023(3) Uani 1 1 d . . . . .
C18 C 0.176(2) 0.9076(12) 0.6954(12) 0.031(5) Uani 1 1 d . . . . .
H18 H 0.096664 0.895985 0.647283 0.037 Uiso 1 1 calc R . . . .
C13 C 0.185(2) 0.9707(11) 0.7209(13) 0.036(6) Uani 1 1 d . . . . .
H13 H 0.111780 1.002273 0.691097 0.043 Uiso 1 1 calc R . . . .
C17 C 0.283(2) 0.8600(10) 0.7400(13) 0.022(4) Uani 1 1 d . . . . .
H17 H 0.273747 0.816113 0.723634 0.027 Uiso 1 1 calc R . . . .
C19 C 0.530(2) 0.8301(8) 0.8559(11) 0.023(3) Uani 1 1 d . . . . .
H19A H 0.600244 0.850320 0.904754 0.028 Uiso 1 1 calc R . . . .
H19B H 0.464798 0.794032 0.872882 0.028 Uiso 1 1 calc R . . . .
C22 C 1.011(2) 0.8094(10) 0.8769(11) 0.023(4) Uani 1 1 d . . . . .
H22A H 1.061879 0.790531 0.834049 0.028 Uiso 1 1 calc R . . . .
H22B H 1.106122 0.820305 0.923116 0.028 Uiso 1 1 calc R . . . .
N3 N 0.9871(18) 0.7006(9) 0.9292(11) 0.020(4) Uani 1 1 d . . . . .
H3A H 0.997774 0.677202 0.885397 0.024 Uiso 1 1 calc GR . . . .
H3B H 0.926196 0.677566 0.958743 0.024 Uiso 1 1 calc GR . . . .
H3C H 1.093033 0.709469 0.959798 0.024 Uiso 1 1 calc GR . . . .
N1 N 0.9621(16) 0.8328(8) 0.4216(10) 0.014(4) Uani 1 1 d . . . . .
H1A H 1.042667 0.813738 0.460875 0.017 Uiso 1 1 calc GR . . . .
H1B H 0.882892 0.852758 0.444149 0.017 Uiso 1 1 calc GR . . . .
H1C H 1.013341 0.862350 0.395256 0.017 Uiso 1 1 calc GR . . . .
O4 O 0.4956(15) 0.7477(7) 0.6560(8) 0.024(3) Uani 1 1 d . . . . .
H4B H 0.416877 0.718096 0.651232 0.036 Uiso 1 1 d DG . . . .
H4C H 0.563488 0.734150 0.626046 0.036 Uiso 1 1 d G . . . .
O2 O 0.5245(15) 0.7763(7) 0.1863(8) 0.022(3) Uani 1 1 d . . . . .
H2B H 0.626942 0.778670 0.176947 0.033 Uiso 1 1 d G . . . .
H2C H 0.472964 0.810891 0.164367 0.033 Uiso 1 1 d G . . . .
O1 O 0.3060(16) 0.7207(8) 0.0308(10) 0.031(4) Uani 1 1 d . . . . .
H1D H 0.365192 0.690820 0.013530 0.047 Uiso 1 1 d G . . . .
H1E H 0.364829 0.729594 0.078925 0.047 Uiso 1 1 d G . . . .
O3 O 0.2798(17) 0.8091(10) 0.5160(11) 0.042(5) Uani 1 1 d . . . . .
H3D H 0.339949 0.840017 0.542950 0.063 Uiso 1 1 d G . . . .
H3E H 0.321229 0.774137 0.541064 0.063 Uiso 1 1 d DG . . . .

loop_
_atom_site_aniso_label
_atom_site_aniso_U_11
_atom_site_aniso_U_22
_atom_site_aniso_U_33
_atom_site_aniso_U_23
_atom_site_aniso_U_13
_atom_site_aniso_U_12
Pb4 0.0135(3) 0.0121(4) 0.0150(4) -0.0005(3) 0.0045(3) -0.0006(3)
Pb3 0.0151(3) 0.0128(5) 0.0144(4) 0.0004(3) 0.0039(3) 0.0007(3)
Pb1 0.0140(3) 0.0136(5) 0.0147(4) 0.0015(3) 0.0050(3) 0.0010(3)
Pb2 0.0142(3) 0.0120(4) 0.0151(4) 0.0003(3) 0.0043(3) 0.0000(3)
I6 0.0147(5) 0.0123(8) 0.0164(8) -0.0005(6) 0.0029(5) 0.0017(5)
I4 0.0164(5) 0.0128(8) 0.0177(7) -0.0007(6) 0.0083(5) -0.0006(5)
I10 0.0219(5) 0.0154(7) 0.0214(7) 0.0039(5) 0.0103(5) 0.0046(5)
I9 0.0146(5) 0.0115(7) 0.0156(7) -0.0001(6) 0.0056(5) -0.0011(5)
I11 0.0166(5) 0.0190(8) 0.0181(7) -0.0024(6) 0.0026(5) -0.0049(5)
I12 0.0207(6) 0.0333(10) 0.0174(8) -0.0082(7) 0.0085(5) -0.0107(5)
I5 0.0284(7) 0.0184(8) 0.0166(8) 0.0060(6) 0.0095(6) 0.0090(6)
I1 0.0140(5) 0.0123(8) 0.0180(8) -0.0003(6) 0.0022(5) 0.0001(5)
I2 0.0254(7) 0.0163(8) 0.0176(8) 0.0030(6) 0.0062(6) 0.0079(5)
I8 0.0211(5) 0.0148(7) 0.0196(7) 0.0045(5) 0.0116(5) 0.0037(5)
I7 0.0197(6) 0.0157(8) 0.0181(7) 0.0001(6) 0.0019(5) -0.0034(5)
I3 0.0188(6) 0.0284(9) 0.0157(8) -0.0025(6) 0.0069(5) -0.0077(5)
C15 0.031(9) 0.032(11) 0.024(11) 0.002(8) 0.003(8) 0.004(8)
C2 0.020(3) 0.015(4) 0.019(4) 0.003(3) 0.008(3) 0.001(3)
N4 0.017(6) 0.020(8) 0.027(9) 0.007(6) 0.008(6) 0.001(5)
C6 0.020(3) 0.015(4) 0.019(4) 0.003(3) 0.008(3) 0.001(3)
C1 0.020(3) 0.015(4) 0.019(4) 0.003(3) 0.008(3) 0.001(3)
C5 0.020(3) 0.015(4) 0.019(4) 0.003(3) 0.008(3) 0.001(3)
N2 0.009(6) 0.018(8) 0.022(9) -0.003(6) 0.012(6) -0.003(5)
C7 0.008(7) 0.028(9) 0.011(9) 0.003(7) 0.007(6) 0.003(6)
C3 0.020(3) 0.015(4) 0.019(4) 0.003(3) 0.008(3) 0.001(3)
C4 0.020(3) 0.015(4) 0.019(4) 0.003(3) 0.008(3) 0.001(3)
C12 0.013(3) 0.012(4) 0.032(5) 0.000(3) 0.013(3) 0.001(3)
C8 0.013(3) 0.012(4) 0.032(5) 0.000(3) 0.013(3) 0.001(3)
C11 0.013(3) 0.012(4) 0.032(5) 0.000(3) 0.013(3) 0.001(3)
C10 0.013(3) 0.012(4) 0.032(5) 0.000(3) 0.013(3) 0.001(3)
C9 0.013(3) 0.012(4) 0.032(5) 0.000(3) 0.013(3) 0.001(3)
C24 0.014(7) 0.008(7) 0.032(10) 0.011(7) 0.007(7) 0.001(5)
C21 0.038(9) 0.009(8) 0.036(12) -0.007(8) 0.015(8) -0.005(7)
C20 0.031(9) 0.014(8) 0.036(11) 0.012(7) 0.013(8) 0.005(6)
C23 0.026(8) 0.009(8) 0.018(9) 0.001(7) 0.001(7) 0.006(6)
C14 0.042(11) 0.014(9) 0.041(13) -0.009(8) 0.023(10) -0.014(8)
C16 0.038(7) 0.015(6) 0.017(7) -0.001(5) 0.007(6) -0.003(6)
C18 0.023(8) 0.042(12) 0.025(12) -0.008(10) -0.001(8) 0.007(8)
C13 0.037(11) 0.033(11) 0.047(16) 0.030(11) 0.031(11) 0.019(9)
C17 0.017(8) 0.017(10) 0.032(12) -0.005(8) 0.004(7) 0.006(6)
C19 0.038(7) 0.015(6) 0.017(7) -0.001(5) 0.007(6) -0.003(6)
C22 0.025(8) 0.024(10) 0.020(11) -0.006(8) 0.004(7) -0.010(7)
N3 0.020(7) 0.021(10) 0.021(10) 0.003(8) 0.008(7) -0.004(6)
N1 0.010(6) 0.014(9) 0.017(9) 0.003(7) -0.002(6) -0.005(6)
O4 0.024(6) 0.019(7) 0.030(9) 0.007(6) 0.010(6) 0.003(5)
O2 0.023(6) 0.025(7) 0.022(8) 0.006(6) 0.013(5) 0.004(5)
O1 0.029(7) 0.026(9) 0.033(10) -0.004(7) -0.004(6) 0.012(6)
O3 0.034(7) 0.055(12) 0.026(9) 0.018(8) -0.015(6) -0.016(7)

loop_
_atom_type_symbol
_atom_type_description
_atom_type_scat_dispersion_real
_atom_type_scat_dispersion_imag
_atom_type_scat_source
C C 0.0033 0.0016 'International Tables Vol C Tables 4.2.6.8 and 6.1.1.4'
H H 0.0000 0.0000 'International Tables Vol C Tables 4.2.6.8 and 6.1.1.4'
I I -0.4742 1.8119 'International Tables Vol C Tables 4.2.6.8 and 6.1.1.4'
N N 0.0061 0.0033 'International Tables Vol C Tables 4.2.6.8 and 6.1.1.4'
O O 0.0106 0.0060 'International Tables Vol C Tables 4.2.6.8 and 6.1.1.4'
Pb Pb -3.3944 10.1111 'International Tables Vol C Tables 4.2.6.8 and 6.1.1.4'

loop_
_geom_angle_atom_site_label_1
_geom_angle_atom_site_label_2
_geom_angle_atom_site_label_3
_geom_angle
_geom_angle_site_symmetry_1
_geom_angle_site_symmetry_3
_geom_angle_publ_flag
I10 Pb4 I4 90.28(4) . . ?
I10 Pb4 I1 170.88(5) . 1_455 ?
I11 Pb4 I4 92.22(4) . . ?
I11 Pb4 I10 95.21(4) . . ?
I11 Pb4 I12 91.33(4) . . ?
I11 Pb4 I1 90.55(4) . 1_455 ?
I12 Pb4 I4 172.71(4) . . ?
I12 Pb4 I10 95.73(5) . . ?
I12 Pb4 I1 91.18(4) . 1_455 ?
I1 Pb4 I4 82.42(4) 1_455 . ?
I6 Pb3 I4 84.45(4) . . ?
I6 Pb3 I9 86.45(4) . 1_655 ?
I10 Pb3 I6 91.39(4) . . ?
I10 Pb3 I4 91.36(4) . . ?
I10 Pb3 I9 177.81(4) . 1_655 ?
I10 Pb3 I12 92.55(4) . 1_655 ?
I9 Pb3 I4 88.79(4) 1_655 . ?
I12 Pb3 I6 172.33(5) 1_655 . ?
I12 Pb3 I4 88.88(4) 1_655 . ?
I12 Pb3 I9 89.64(4) 1_655 1_655 ?
I5 Pb3 I6 84.62(4) . . ?
I5 Pb3 I4 168.93(5) . . ?
I5 Pb3 I10 90.64(4) . . ?
I5 Pb3 I9 88.80(4) . 1_655 ?
I5 Pb3 I12 101.90(5) . 1_655 ?
I4 Pb1 I9 89.57(4) . 1_655 ?
I1 Pb1 I4 88.53(4) . . ?
I1 Pb1 I9 85.76(4) . 1_655 ?
I2 Pb1 I4 91.38(4) . . ?
I2 Pb1 I9 169.20(5) . 1_655 ?
I2 Pb1 I1 83.51(4) . . ?
I2 Pb1 I8 88.26(4) . 1_655 ?
I2 Pb1 I3 101.30(5) . . ?
I8 Pb1 I4 178.29(4) 1_655 . ?
I8 Pb1 I9 91.10(4) 1_655 1_655 ?
I8 Pb1 I1 93.08(4) 1_655 . ?
I8 Pb1 I3 88.21(4) 1_655 . ?
I3 Pb1 I4 90.23(4) . . ?
I3 Pb1 I9 89.44(4) . 1_655 ?
I3 Pb1 I1 175.05(5) . . ?
I6 Pb2 I9 82.52(4) . . ?
I8 Pb2 I6 171.76(4) . . ?
I8 Pb2 I9 89.77(4) . . ?
I7 Pb2 I6 90.77(4) . . ?
I7 Pb2 I9 94.08(4) . . ?
I7 Pb2 I8 92.67(4) . . ?
I7 Pb2 I3 89.21(4) . . ?
I3 Pb2 I6 91.04(4) . . ?
I3 Pb2 I9 172.80(4) . . ?
I3 Pb2 I8 96.49(4) . . ?
Pb2 I6 Pb3 100.34(4) . . ?
Pb4 I4 Pb3 84.72(4) . . ?
Pb1 I4 Pb4 175.96(5) . . ?
Pb1 I4 Pb3 91.28(3) . . ?
Pb3 I10 Pb4 93.61(4) . . ?
Pb3 I9 Pb1 90.35(3) 1_455 1_455 ?
Pb3 I9 Pb2 175.20(5) 1_455 . ?
Pb2 I9 Pb1 85.02(4) . 1_455 ?
Pb4 I12 Pb3 95.36(5) . 1_455 ?
Pb1 I1 Pb4 99.09(4) . 1_655 ?
Pb1 I8 Pb2 94.00(4) 1_455 . ?
Pb2 I3 Pb1 94.40(4) . . ?
C14 C15 C16 121.3(18) . . ?
C3 C2 C1 119.7(18) . . ?
C24 N4 C20 111.1(10) . . ?
C24 N4 C19 113.8(13) . . ?
C19 N4 C20 113.9(13) . . ?
C1 C6 C5 122(2) . . ?
C6 C1 C2 119(2) . . ?
C6 C5 C7 121.1(16) . . ?
C6 C5 C4 118.9(17) . . ?
C4 C5 C7 119.9(16) . . ?
C12 N2 C7 110.0(11) . . ?
C8 N2 C7 111.3(11) . . ?
C8 N2 C12 111.2(11) . . ?
C5 C7 N2 111.3(12) . . ?
C4 C3 C2 120.0(18) . . ?
C3 C4 C5 120.1(17) . . ?
N2 C12 C11 111.4(12) . . ?
N2 C8 C9 111.7(11) . . ?
C12 C11 C10 111.3(13) . . ?
N1 C11 C12 108.1(13) . . ?
N1 C11 C10 110.9(13) . . ?
C9 C10 C11 110.2(14) . . ?
C10 C9 C8 111.0(13) . . ?
N4 C24 C23 111.4(12) . . ?
C20 C21 C22 110.9(13) . . ?
C21 C20 N4 113.1(13) . . ?
C22 C23 C24 112.5(13) . . ?
C22 C23 N3 111.0(13) . . ?
N3 C23 C24 107.4(12) . . ?
C15 C14 C13 121.3(18) . . ?
C15 C16 C17 119.0(16) . . ?
C15 C16 C19 121.5(16) . . ?
C17 C16 C19 119.5(16) . . ?
C13 C18 C17 120.8(19) . . ?
C14 C13 C18 119.3(17) . . ?
C18 C17 C16 118.2(19) . . ?
N4 C19 C16 109.7(14) . . ?
C23 C22 C21 109.5(13) . . ?

loop_
_geom_bond_atom_site_label_1
_geom_bond_atom_site_label_2
_geom_bond_distance
_geom_bond_site_symmetry_2
_geom_bond_publ_flag
Pb4 I4 3.3962(15) . ?
Pb4 I10 3.1875(15) . ?
Pb4 I11 3.0398(16) . ?
Pb4 I12 3.0887(16) . ?
Pb4 I1 3.2181(16) 1_455 ?
Pb3 I6 3.2149(15) . ?
Pb3 I4 3.4137(16) . ?
Pb3 I10 3.1059(15) . ?
Pb3 I9 3.3833(14) 1_655 ?
Pb3 I12 3.2012(16) 1_655 ?
Pb3 I5 3.0357(17) . ?
Pb1 I4 3.3324(15) . ?
Pb1 I9 3.4174(16) 1_655 ?
Pb1 I1 3.2162(15) . ?
Pb1 I2 3.0491(17) . ?
Pb1 I8 3.1055(15) 1_655 ?
Pb1 I3 3.2089(16) . ?
Pb2 I6 3.2015(16) . ?
Pb2 I9 3.4051(15) . ?
Pb2 I8 3.1976(15) . ?
Pb2 I7 3.0322(16) . ?
Pb2 I3 3.0893(15) . ?
C15 C14 1.36(3) . ?
C15 C16 1.38(2) . ?
C2 C1 1.41(3) . ?
C2 C3 1.39(3) . ?
N4 C24 1.492(18) . ?
N4 C20 1.517(18) . ?
N4 C19 1.516(19) . ?
C6 C1 1.35(3) . ?
C6 C5 1.39(3) . ?
C5 C7 1.50(2) . ?
C5 C4 1.39(2) . ?
N2 C7 1.522(15) . ?
N2 C12 1.502(19) . ?
N2 C8 1.501(17) . ?
C3 C4 1.38(3) . ?
C12 C11 1.532(17) . ?
C8 C9 1.524(17) . ?
C11 C10 1.53(2) . ?
C11 N1 1.51(2) . ?
C10 C9 1.51(3) . ?
C24 C23 1.51(2) . ?
C21 C20 1.47(2) . ?
C21 C22 1.55(3) . ?
C23 C22 1.48(2) . ?
C23 N3 1.50(2) . ?
C14 C13 1.37(3) . ?
C16 C17 1.42(3) . ?
C16 C19 1.52(2) . ?
C18 C13 1.38(3) . ?
C18 C17 1.42(3) . ?

loop_
_twin_individual_id
_twin_individual_mass_fraction_refined
1 0.987(7)
2 0.013(7)
